data_4023042
loop_
_publ_author_name
'Yan-Chao Wu'
'Li Liu'
'Yu-Liang Liu'
'Dong Wang'
'Yong-Jun Chen'

_publ_section_title
;
 TFA-Mediated Tandem Friedel-Crafts Alkylation/Cyclization/Hydrogen
 Transfer Process for the Synthesis of Flavylium Compounds
;
_journal_name_full 'Journal of Organic Chemistry'
_journal_page_first 9383
_journal_page_last 9386
_journal_paper_doi 10.1021/jo7015604
_journal_volume 72
_journal_year 2007
_chemical_formula_sum 'C21 H16 O'
_chemical_formula_weight 284.34
_chemical_name_systematic
; 
 ? 
;
_space_group_IT_number 33
_symmetry_cell_setting orthorhombic
_symmetry_space_group_name_Hall 'P 2c -2n'
_symmetry_space_group_name_H-M 'P n a 21'
_atom_sites_solution_hydrogens geom
_atom_sites_solution_primary direct
_atom_sites_solution_secondary difmap
_audit_creation_method SHELXL-97
_cell_angle_alpha 90.00
_cell_angle_beta 90.00
_cell_angle_gamma 90.00
_cell_formula_units_Z 4
_cell_length_a 11.473(3)
_cell_length_b 16.216(5)
_cell_length_c 8.311(2)
_cell_measurement_reflns_used 926
_cell_measurement_temperature 293(2)
_cell_measurement_theta_max 21.56
_cell_measurement_theta_min 2.51
_cell_volume 1546.2(7)
_computing_cell_refinement 'Bruker SMART'
_computing_data_collection 'Bruker SMART'
_computing_data_reduction 'Bruker SAINT'
_computing_molecular_graphics 'Bruker SHELXTL'
_computing_publication_material 'Bruker SHELXTL'
_computing_structure_refinement 'SHELXL-97 (Sheldrick, 1997)'
_computing_structure_solution 'SHELXS-97 (Sheldrick, 1990)'
_diffrn_ambient_temperature 293(2)
_diffrn_measured_fraction_theta_full 0.998
_diffrn_measured_fraction_theta_max 0.998
_diffrn_measurement_device_type 'CCD area detector'
_diffrn_measurement_method 'phi and omega scans'
_diffrn_radiation_monochromator graphite
_diffrn_radiation_source 'fine-focus sealed tube'
_diffrn_radiation_type MoK\a
_diffrn_radiation_wavelength 0.71073
_diffrn_reflns_av_R_equivalents 0.0442
_diffrn_reflns_av_sigmaI/netI 0.0485
_diffrn_reflns_limit_h_max 14
_diffrn_reflns_limit_h_min -12
_diffrn_reflns_limit_k_max 20
_diffrn_reflns_limit_k_min -16
_diffrn_reflns_limit_l_max 10
_diffrn_reflns_limit_l_min -9
_diffrn_reflns_number 8661
_diffrn_reflns_theta_full 26.47
_diffrn_reflns_theta_max 26.47
_diffrn_reflns_theta_min 2.17
_exptl_absorpt_coefficient_mu 0.073
_exptl_absorpt_correction_type none
_exptl_crystal_colour colorless
_exptl_crystal_density_diffrn 1.221
_exptl_crystal_density_meas ?
_exptl_crystal_density_method 'not measured'
_exptl_crystal_description block
_exptl_crystal_F_000 600
_exptl_crystal_size_max 0.22
_exptl_crystal_size_mid 0.18
_exptl_crystal_size_min 0.12
_refine_diff_density_max 0.121
_refine_diff_density_min -0.190
_refine_diff_density_rms 0.032
_refine_ls_abs_structure_details 'Flack H D (1983), Acta Cryst. A39, 876-881'
_refine_ls_abs_structure_Flack 1.4(19)
_refine_ls_extinction_method none
_refine_ls_goodness_of_fit_ref 1.035
_refine_ls_hydrogen_treatment noref
_refine_ls_matrix_type full
_refine_ls_number_parameters 199
_refine_ls_number_reflns 3067
_refine_ls_number_restraints 1
_refine_ls_restrained_S_all 1.035
_refine_ls_R_factor_all 0.0987
_refine_ls_R_factor_gt 0.0426
_refine_ls_shift/su_max 0.000
_refine_ls_shift/su_mean 0.000
_refine_ls_structure_factor_coef Fsqd
_refine_ls_weighting_details 'calc w=1/[\s^2^(Fo^2^)+(0.0372P)^2^+0.0000P] where P=(Fo^2^+2Fc^2^)/3'
_refine_ls_weighting_scheme calc
_refine_ls_wR_factor_gt 0.0771
_refine_ls_wR_factor_ref 0.0952
_reflns_number_gt 1830
_reflns_number_total 3067
_reflns_threshold_expression >2sigma(I)
_cod_data_source_file jo7015604-File003_2.cif
_cod_data_source_block 7
_cod_depositor_comments
;
The following automatic conversions were performed:
'_symmetry_cell_setting' value 'Orthorhombic' changed to 'orthorhombic'
according to '/home/saulius/struct/CIF-dictionaries/cif_core.dic'
dictionary named 'cif_core.dic' version 2.4.1 from
2010-06-29.

'_exptl_absorpt_correction_type' value 'NONE' changed to
'none' according to '/home/saulius/struct/CIF-dictionaries/cif_core.dic'
dictionary named 'cif_core.dic' version 2.4.1 from 2010-06-29.

Automatic conversion script
Id: cif_fix_enum 1527 2010-12-29 10:47:43Z saulius 

The following automatic conversions were performed:

'_exptl_crystal_density_meas' value 'NONE' was changed to '?' - the
value is perceived as not measured.

Automatic conversion script
Id: cif_fix_values 3008 2015-01-20 13:52:24Z robertas 
;
_cod_database_code 4023042

loop_
_symmetry_equiv_pos_as_xyz
'x, y, z'
'-x, -y, z+1/2'
'x+1/2, -y+1/2, z'
'-x+1/2, y+1/2, z+1/2'

loop_
_atom_site_label
_atom_site_type_symbol
_atom_site_fract_x
_atom_site_fract_y
_atom_site_fract_z
_atom_site_U_iso_or_equiv
_atom_site_adp_type
_atom_site_occupancy
_atom_site_symmetry_multiplicity
_atom_site_calc_flag
_atom_site_refinement_flags
O1 O 0.13493(13) 0.21588(9) 0.9042(2) 0.0599(5) Uani 1 1 d .
C1 C 0.05503(18) 0.16274(15) 0.8360(3) 0.0462(6) Uani 1 1 d .
C2 C -0.04160(19) 0.18945(14) 0.7670(3) 0.0502(6) Uani 1 1 d .
H2 H -0.0939 0.1501 0.7294 0.060 Uiso 1 1 calc R
C3 C -0.0733(2) 0.27848(14) 0.7445(3) 0.0483(6) Uani 1 1 d .
H3 H -0.1477 0.2883 0.7992 0.058 Uiso 1 1 calc R
C4 C 0.01744(18) 0.33293(15) 0.8217(3) 0.0470(6) Uani 1 1 d .
C5 C 0.11388(19) 0.30023(13) 0.8957(3) 0.0460(5) Uani 1 1 d .
C6 C 0.1964(2) 0.34928(16) 0.9679(3) 0.0579(7) Uani 1 1 d .
H6 H 0.2618 0.3257 1.0153 0.070 Uiso 1 1 calc R
C7 C 0.1818(2) 0.43288(17) 0.9696(3) 0.0705(8) Uani 1 1 d .
H7 H 0.2371 0.4661 1.0195 0.085 Uiso 1 1 calc R
C8 C 0.0863(3) 0.46802(17) 0.8982(4) 0.0804(8) Uani 1 1 d .
H8 H 0.0766 0.5250 0.8990 0.097 Uiso 1 1 calc R
C9 C 0.0047(2) 0.41801(16) 0.8252(3) 0.0678(8) Uani 1 1 d .
H9 H -0.0603 0.4419 0.7771 0.081 Uiso 1 1 calc R
C10 C 0.0923(2) 0.07631(15) 0.8513(3) 0.0484(6) Uani 1 1 d .
C11 C 0.0356(2) 0.01385(17) 0.7693(4) 0.0806(9) Uani 1 1 d .
H11 H -0.0269 0.0270 0.7029 0.097 Uiso 1 1 calc R
C12 C 0.0695(3) -0.06748(17) 0.7836(4) 0.0906(10) Uani 1 1 d .
H12 H 0.0284 -0.1084 0.7297 0.109 Uiso 1 1 calc R
C13 C 0.1628(3) -0.08790(17) 0.8762(4) 0.0743(8) Uani 1 1 d .
H13 H 0.1868 -0.1425 0.8839 0.089 Uiso 1 1 calc R
C14 C 0.2208(2) -0.02758(18) 0.9575(4) 0.0776(9) Uani 1 1 d .
H14 H 0.2842 -0.0412 1.0220 0.093 Uiso 1 1 calc R
C15 C 0.1858(2) 0.05388(16) 0.9446(3) 0.0659(7) Uani 1 1 d .
H15 H 0.2266 0.0943 1.0005 0.079 Uiso 1 1 calc R
C16 C -0.09005(19) 0.29698(13) 0.5662(3) 0.0455(6) Uani 1 1 d .
C17 C -0.1979(2) 0.31664(14) 0.5034(3) 0.0564(7) Uani 1 1 d .
H17 H -0.2612 0.3233 0.5720 0.068 Uiso 1 1 calc R
C18 C -0.2126(2) 0.32655(16) 0.3401(4) 0.0713(8) Uani 1 1 d .
H18 H -0.2862 0.3381 0.2989 0.086 Uiso 1 1 calc R
C19 C -0.1195(3) 0.31948(16) 0.2383(3) 0.0718(8) Uani 1 1 d .
H19 H -0.1298 0.3265 0.1281 0.086 Uiso 1 1 calc R
C20 C -0.0117(2) 0.30217(17) 0.2984(3) 0.0717(8) Uani 1 1 d .
H20 H 0.0519 0.2979 0.2296 0.086 Uiso 1 1 calc R
C21 C 0.0025(2) 0.29111(15) 0.4610(3) 0.0624(7) Uani 1 1 d .
H21 H 0.0763 0.2794 0.5012 0.075 Uiso 1 1 calc R

loop_
_atom_site_aniso_label
_atom_site_aniso_U_11
_atom_site_aniso_U_22
_atom_site_aniso_U_33
_atom_site_aniso_U_23
_atom_site_aniso_U_13
_atom_site_aniso_U_12
O1 0.0564(9) 0.0445(10) 0.0788(12) -0.0079(11) -0.0112(9) 0.0012(7)
C1 0.0489(13) 0.0492(16) 0.0406(14) -0.0021(12) 0.0051(12) -0.0091(12)
C2 0.0543(15) 0.0432(15) 0.0530(15) 0.0067(12) 0.0001(12) -0.0093(11)
C3 0.0473(13) 0.0537(16) 0.0440(14) 0.0006(12) 0.0074(11) 0.0014(11)
C4 0.0552(14) 0.0457(16) 0.0401(14) -0.0026(11) 0.0081(12) -0.0014(12)
C5 0.0549(14) 0.0401(14) 0.0431(13) -0.0038(13) 0.0088(12) -0.0012(12)
C6 0.0640(16) 0.0556(18) 0.0543(16) -0.0060(14) 0.0009(14) -0.0065(13)
C7 0.080(2) 0.058(2) 0.073(2) -0.0143(17) -0.0020(16) -0.0166(16)
C8 0.104(2) 0.0430(16) 0.094(2) -0.0075(17) -0.011(2) -0.0030(16)
C9 0.0799(17) 0.0526(18) 0.071(2) -0.0001(15) -0.0083(16) 0.0032(15)
C10 0.0559(14) 0.0442(15) 0.0450(15) 0.0034(12) 0.0080(13) -0.0064(11)
C11 0.089(2) 0.0525(19) 0.101(2) -0.0036(17) -0.0301(18) 0.0013(15)
C12 0.112(2) 0.050(2) 0.110(3) -0.0076(18) -0.025(2) -0.0032(18)
C13 0.097(2) 0.0442(17) 0.082(2) 0.0101(16) 0.0135(18) 0.0051(15)
C14 0.082(2) 0.060(2) 0.090(2) 0.0149(18) -0.0111(18) 0.0064(15)
C15 0.0718(18) 0.0540(17) 0.0719(19) 0.0042(15) -0.0127(15) -0.0046(14)
C16 0.0456(14) 0.0425(14) 0.0482(14) 0.0012(11) 0.0050(12) -0.0003(11)
C17 0.0467(15) 0.0615(18) 0.0611(18) 0.0020(14) -0.0017(12) -0.0019(13)
C18 0.0618(17) 0.076(2) 0.076(2) 0.0098(17) -0.0116(16) -0.0058(15)
C19 0.096(2) 0.068(2) 0.0509(18) 0.0085(15) -0.0115(17) -0.0015(16)
C20 0.083(2) 0.085(2) 0.0476(17) 0.0060(15) 0.0147(15) 0.0147(16)
C21 0.0558(17) 0.0759(19) 0.0555(17) 0.0072(14) 0.0078(14) 0.0164(13)

loop_
_atom_type_symbol
_atom_type_description
_atom_type_scat_dispersion_real
_atom_type_scat_dispersion_imag
_atom_type_scat_source
C C 0.0033 0.0016 'International Tables Vol C Tables 4.2.6.8 and 6.1.1.4'
H H 0.0000 0.0000 'International Tables Vol C Tables 4.2.6.8 and 6.1.1.4'
O O 0.0106 0.0060 'International Tables Vol C Tables 4.2.6.8 and 6.1.1.4'

loop_
_geom_angle_atom_site_label_1
_geom_angle_atom_site_label_2
_geom_angle_atom_site_label_3
_geom_angle
C1 O1 C5 118.57(18)
C2 C1 O1 122.1(2)
C2 C1 C10 126.4(2)
O1 C1 C10 111.51(19)
C1 C2 C3 124.9(2)
C1 C2 H2 117.5
C3 C2 H2 117.5
C2 C3 C4 110.07(19)
C2 C3 C16 109.94(18)
C4 C3 C16 112.69(19)
C2 C3 H3 108.0
C4 C3 H3 108.0
C16 C3 H3 108.0
C5 C4 C9 117.4(2)
C5 C4 C3 121.4(2)
C9 C4 C3 121.2(2)
C4 C5 C6 121.8(2)
C4 C5 O1 122.9(2)
C6 C5 O1 115.3(2)
C7 C6 C5 119.7(2)
C7 C6 H6 120.2
C5 C6 H6 120.2
C6 C7 C8 120.4(3)
C6 C7 H7 119.8
C8 C7 H7 119.8
C7 C8 C9 119.3(3)
C7 C8 H8 120.4
C9 C8 H8 120.4
C8 C9 C4 121.5(3)
C8 C9 H9 119.3
C4 C9 H9 119.3
C15 C10 C11 116.9(2)
C15 C10 C1 121.9(2)
C11 C10 C1 121.3(2)
C12 C11 C10 121.7(3)
C12 C11 H11 119.2
C10 C11 H11 119.2
C13 C12 C11 120.3(3)
C13 C12 H12 119.9
C11 C12 H12 119.9
C12 C13 C14 119.4(3)
C12 C13 H13 120.3
C14 C13 H13 120.3
C13 C14 C15 120.3(3)
C13 C14 H14 119.8
C15 C14 H14 119.8
C10 C15 C14 121.5(2)
C10 C15 H15 119.2
C14 C15 H15 119.2
C21 C16 C17 117.8(2)
C21 C16 C3 120.4(2)
C17 C16 C3 121.8(2)
C18 C17 C16 120.7(3)
C18 C17 H17 119.7
C16 C17 H17 119.7
C19 C18 C17 120.3(3)
C19 C18 H18 119.9
C17 C18 H18 119.9
C20 C19 C18 119.9(3)
C20 C19 H19 120.0
C18 C19 H19 120.0
C19 C20 C21 119.7(3)
C19 C20 H20 120.2
C21 C20 H20 120.2
C20 C21 C16 121.6(3)
C20 C21 H21 119.2
C16 C21 H21 119.2

loop_
_geom_bond_atom_site_label_1
_geom_bond_atom_site_label_2
_geom_bond_distance
O1 C1 1.380(2)
O1 C5 1.391(2)
C1 C2 1.322(3)
C1 C10 1.471(3)
C2 C3 1.500(3)
C2 H2 0.9300
C3 C4 1.508(3)
C3 C16 1.524(3)
C3 H3 0.9800
C4 C5 1.373(3)
C4 C9 1.388(3)
C5 C6 1.374(3)
C6 C7 1.366(3)
C6 H6 0.9300
C7 C8 1.370(4)
C7 H7 0.9300
C8 C9 1.379(4)
C8 H8 0.9300
C9 H9 0.9300
C10 C15 1.373(3)
C10 C11 1.383(4)
C11 C12 1.380(4)
C11 H11 0.9300
C12 C13 1.358(4)
C12 H12 0.9300
C13 C14 1.363(4)
C13 H13 0.9300
C14 C15 1.385(4)
C14 H14 0.9300
C15 H15 0.9300
C16 C21 1.378(3)
C16 C17 1.380(3)
C17 C18 1.377(4)
C17 H17 0.9300
C18 C19 1.367(4)
C18 H18 0.9300
C19 C20 1.364(4)
C19 H19 0.9300
C20 C21 1.373(4)
C20 H20 0.9300
C21 H21 0.9300

loop_
_geom_torsion_atom_site_label_1
_geom_torsion_atom_site_label_2
_geom_torsion_atom_site_label_3
_geom_torsion_atom_site_label_4
_geom_torsion
C5 O1 C1 C2 -1.7(3)
C5 O1 C1 C10 178.25(18)
O1 C1 C2 C3 3.9(3)
C10 C1 C2 C3 -176.0(2)
C1 C2 C3 C4 -3.7(3)
C1 C2 C3 C16 121.1(2)
C2 C3 C4 C5 1.5(3)
C16 C3 C4 C5 -121.6(2)
C2 C3 C4 C9 -176.4(2)
C16 C3 C4 C9 60.5(3)
C9 C4 C5 C6 -1.3(4)
C3 C4 C5 C6 -179.3(2)
C9 C4 C5 O1 178.3(2)
C3 C4 C5 O1 0.3(3)
C1 O1 C5 C4 -0.4(3)
C1 O1 C5 C6 179.2(2)
C4 C5 C6 C7 1.4(4)
O1 C5 C6 C7 -178.3(2)
C5 C6 C7 C8 -0.8(4)
C6 C7 C8 C9 0.3(5)
C7 C8 C9 C4 -0.3(5)
C5 C4 C9 C8 0.8(4)
C3 C4 C9 C8 178.8(2)
C2 C1 C10 C15 -170.7(2)
O1 C1 C10 C15 9.4(3)
C2 C1 C10 C11 10.5(3)
O1 C1 C10 C11 -169.4(2)
C15 C10 C11 C12 1.5(4)
C1 C10 C11 C12 -179.6(3)
C10 C11 C12 C13 -1.9(5)
C11 C12 C13 C14 1.4(5)
C12 C13 C14 C15 -0.7(5)
C11 C10 C15 C14 -0.7(4)
C1 C10 C15 C14 -179.6(2)
C13 C14 C15 C10 0.3(4)
C2 C3 C16 C21 -64.7(3)
C4 C3 C16 C21 58.5(3)
C2 C3 C16 C17 112.6(2)
C4 C3 C16 C17 -124.2(2)
C21 C16 C17 C18 2.7(3)
C3 C16 C17 C18 -174.7(2)
C16 C17 C18 C19 -2.0(4)
C17 C18 C19 C20 0.3(4)
C18 C19 C20 C21 0.7(4)
C19 C20 C21 C16 0.1(4)
C17 C16 C21 C20 -1.7(4)
C3 C16 C21 C20 175.7(2)

loop_
_cod_related_entry_id
_cod_related_entry_database
_cod_related_entry_code
1 ChemSpider 3719550
